data_1001365
loop_
_publ_author_name
'Er Rakho, L'
'Michel, C'
'Raveau, B'

_publ_section_title
;
La~8-x~ Sr~x~ Cu~8~ O~20~: An Oxygen-Deficient Perovskite Built of Cu
O~6~, Cu O~5~, and Cu O~4~ Polyhedra
;
_journal_coden_ASTM JSSCBI
_journal_name_full 'Journal of Solid State Chemistry'
_journal_page_first 514
_journal_page_last 519
_journal_paper_doi 10.1016/0022-4596(88)90138-7
_journal_volume 73
_journal_year 1988
_chemical_formula_structural 'La6.4 Sr1.6 Cu8 O20'
_chemical_formula_sum 'Cu8 La6.4 O20 Sr1.6'
_chemical_name_systematic
;
Lanthanum strontium copper oxide (6.4/1.6/8/20)
;
_space_group_IT_number 127
_symmetry_cell_setting tetragonal
_symmetry_Int_Tables_number 127
_symmetry_space_group_name_Hall '-P 4 2ab'
_symmetry_space_group_name_H-M 'P 4/m b m'
_cell_angle_alpha 90
_cell_angle_beta 90
_cell_angle_gamma 90
_cell_formula_units_Z 1
_cell_length_a 10.8461(8)
_cell_length_b 10.8461(8)
_cell_length_c 3.8631(10)
_cell_volume 454.4
_refine_ls_R_factor_all 0.149
_cod_database_code 1001365

loop_
_symmetry_equiv_pos_as_xyz
x,y,z
-x,-y,z
1/2+x,1/2-y,z
1/2-x,1/2+y,z
-y,x,z
y,-x,z
1/2+y,1/2+x,z
1/2-y,1/2-x,z
-x,-y,-z
x,y,-z
1/2-x,1/2+y,-z
1/2+x,1/2-y,-z
y,-x,-z
-y,x,-z
1/2-y,1/2-x,-z
1/2+y,1/2+x,-z

loop_
_atom_site_label
_atom_site_type_symbol
_atom_site_symmetry_multiplicity
_atom_site_Wyckoff_symbol
_atom_site_fract_x
_atom_site_fract_y
_atom_site_fract_z
_atom_site_occupancy
_atom_site_attached_hydrogens
_atom_site_calc_flag
La1 La3+ 8 j 0.2621(2) 0.4693(2) 0.5 0.8 0 d
Sr1 Sr2+ 8 j 0.2621(2) 0.4693(2) 0.5 0.2 0 d
Cu1 Cu2+ 2 a 0. 0. 0. 1. 0 d
Cu2 Cu2+ 2 d 0.5 0. 0. 1. 0 d
Cu3 Cu2+ 4 g 0.2196(2) 0.7196(2) 0. 1. 0 d
O1 O2- 2 b 0. 0. 0.5 1. 0 d
O2 O2- 2 c 0.5 0. 0.5 1. 0 d
O3 O2- 4 h 0.2169(3) 0.7169(3) 0.5 1. 0 d
O4 O2- 4 g 0.3757(3) 0.8757(3) 0. 1. 0 d
O5 O2- 8 i 0.1615(3) 0.0960(3) 0. 1. 0 d

loop_
_atom_type_symbol
_atom_type_oxidation_number
La3+ 3.000
Sr2+ 2.000
Cu2+ 2.200
O2- -2.000
